data_4102176
loop_
_publ_author_name
'Zo\"e R. Turner'
'Ronan Bellabarba'
'Robert P. Tooze'
'Polly L. Arnold'

_publ_section_title
;
 Addition-Elimination Reactions across the M-C Bond of Metal
 N-Heterocyclic Carbenes
;
_journal_name_full 'Journal of the American Chemical Society'
_journal_page_first 4050
_journal_page_last 4051
_journal_paper_doi 10.1021/ja910673q
_journal_volume 132
_journal_year 2010
_chemical_formula_moiety 'C34 H74 Ce I N4 O Si5'
_chemical_formula_sum 'C34 H74 Ce I N4 O Si5'
_chemical_formula_weight 962.44
_chemical_name_systematic
;
 ?
;
_space_group_IT_number 2
_symmetry_cell_setting triclinic
_symmetry_space_group_name_Hall '-P 1'
_symmetry_space_group_name_H-M 'P -1'
_atom_sites_solution_hydrogens geom
_atom_sites_solution_primary direct
_atom_sites_solution_secondary difmap
_audit_creation_method SHELXL-97
_cell_angle_alpha 106.6500(10)
_cell_angle_beta 94.8670(10)
_cell_angle_gamma 106.2960(10)
_cell_formula_units_Z 2
_cell_length_a 9.7094(2)
_cell_length_b 16.4010(4)
_cell_length_c 16.4221(4)
_cell_measurement_reflns_used 9897
_cell_measurement_temperature 150(2)
_cell_measurement_theta_max 29.95
_cell_measurement_theta_min 2.2
_cell_volume 2365.67(10)
_computing_cell_refinement 'SAINT (Siemans, 1995)'
_computing_data_collection 'SMART (Siemans, 1993)'
_computing_data_reduction 'SAINT (Siemans, 1995)'
_computing_molecular_graphics 'ORTEP (Farrugia, 1997)'
_computing_structure_refinement 'SHELXL-97 (Sheldrick, 1997)'
_computing_structure_solution 'SIR-92 (Giacovazzo, 1994)'
_diffrn_ambient_temperature 150(2)
_diffrn_measured_fraction_theta_full 'ACTA 50'
_diffrn_measured_fraction_theta_max 0.907
_diffrn_measurement_device_type 'Bruker SMART APEX CCD area detector'
_diffrn_measurement_method 'OMEGA AND PHI SCANS'
_diffrn_radiation_monochromator graphite
_diffrn_radiation_source 'fine-focus sealed tube'
_diffrn_radiation_type MoK\a
_diffrn_radiation_wavelength 0.71073
_diffrn_reflns_av_R_equivalents 0.0354
_diffrn_reflns_av_sigmaI/netI 0.0383
_diffrn_reflns_limit_h_max 13
_diffrn_reflns_limit_h_min -13
_diffrn_reflns_limit_k_max 22
_diffrn_reflns_limit_k_min -22
_diffrn_reflns_limit_l_max 22
_diffrn_reflns_limit_l_min -22
_diffrn_reflns_number 42729
_diffrn_reflns_theta_full 'ACTA 50'
_diffrn_reflns_theta_max 30.03
_diffrn_reflns_theta_min 2.21
_diffrn_standards_decay_% 0
_diffrn_standards_number 0
_exptl_absorpt_coefficient_mu 1.769
_exptl_absorpt_correction_T_max 0.610
_exptl_absorpt_correction_T_min 0.507
_exptl_absorpt_correction_type multi-scan
_exptl_absorpt_process_details SADABS
_exptl_crystal_colour COLOURLESS
_exptl_crystal_density_diffrn 1.351
_exptl_crystal_density_method 'not measured'
_exptl_crystal_description SHARD
_exptl_crystal_F_000 990
_exptl_crystal_size_max 0.50
_exptl_crystal_size_mid 0.38
_exptl_crystal_size_min 0.28
_refine_diff_density_max 1.079
_refine_diff_density_min -0.530
_refine_diff_density_rms 0.098
_refine_ls_extinction_method none
_refine_ls_goodness_of_fit_ref 1.142
_refine_ls_hydrogen_treatment constr
_refine_ls_matrix_type full
_refine_ls_number_parameters 436
_refine_ls_number_reflns 12559
_refine_ls_number_restraints 0
_refine_ls_restrained_S_all 1.142
_refine_ls_R_factor_all 0.0403
_refine_ls_R_factor_gt 0.0341
_refine_ls_shift/su_max 0.003
_refine_ls_shift/su_mean 0.000
_refine_ls_structure_factor_coef Fsqd
_refine_ls_weighting_details 'calc w=1/[\s^2^(Fo^2^)+(0.0185P)^2^+2.1534P] where P=(Fo^2^+2Fc^2^)/3'
_refine_ls_weighting_scheme calc
_refine_ls_wR_factor_gt 0.0691
_refine_ls_wR_factor_ref 0.0727
_reflns_number_gt 11400
_reflns_number_total 12559
_reflns_threshold_expression >2sigma(I)
_cod_data_source_file ja910673q_si_003.cif
_cod_data_source_block po8070
_cod_depositor_comments
;
The following automatic conversions were performed:

'_symmetry_cell_setting' value 'TRICLINIC' changed to 'triclinic'
according to the built-in table from CIF Core dictionary named
'cif_core.dic' version 2.4.1 from
2010-06-29.

'_exptl_absorpt_correction_type' value 'MULTI-SCAN'
changed to 'multi-scan' according to the built-in table from CIF Core
dictionary named 'cif_core.dic' version 2.4.1 from 2010-06-29.

Automatic conversion script
Id: cif_fix_values 1715 2011-07-08 13:25:40Z adriana 
;
_cod_database_code 4102176

loop_
_symmetry_equiv_pos_as_xyz
'x, y, z'
'-x, -y, -z'

loop_
_atom_site_label
_atom_site_type_symbol
_atom_site_fract_x
_atom_site_fract_y
_atom_site_fract_z
_atom_site_U_iso_or_equiv
_atom_site_adp_type
_atom_site_occupancy
_atom_site_symmetry_multiplicity
_atom_site_calc_flag
_atom_site_refinement_flags
C1 C 0.2814(3) 1.17364(16) 0.83886(16) 0.0184(5) Uani 1 1 d .
C5 C 0.4459(3) 1.14378(18) 0.74865(19) 0.0275(6) Uani 1 1 d .
H5A H 0.5509 1.1753 0.7534 0.033 Uiso 1 1 calc R
H5B H 0.4021 1.1112 0.6870 0.033 Uiso 1 1 calc R
C6 C 0.4230(3) 1.08078(18) 0.80159(18) 0.0245(5) Uani 1 1 d .
H6A H 0.3971 1.0174 0.7644 0.029 Uiso 1 1 calc R
H6B H 0.5110 1.0955 0.8451 0.029 Uiso 1 1 calc R
C7 C 0.2261(3) 1.03908(16) 0.88872(16) 0.0225(5) Uani 1 1 d .
H7A H 0.1608 1.0668 0.9216 0.027 Uiso 1 1 calc R
H7B H 0.3000 1.0342 0.9309 0.027 Uiso 1 1 calc R
C8 C 0.1352(3) 0.94355(16) 0.82872(17) 0.0225(5) Uani 1 1 d .
C9 C 0.0559(3) 0.89505(19) 0.8863(2) 0.0322(6) Uani 1 1 d .
H9A H 0.0047 0.8321 0.8523 0.048 Uiso 1 1 calc R
H9B H -0.0147 0.9238 0.9094 0.048 Uiso 1 1 calc R
H9C H 0.1269 0.8981 0.9341 0.048 Uiso 1 1 calc R
C10 C 0.0270(3) 0.94696(19) 0.75771(19) 0.0297(6) Uani 1 1 d .
H10A H 0.0797 0.9828 0.7248 0.045 Uiso 1 1 calc R
H10B H -0.0431 0.9744 0.7838 0.045 Uiso 1 1 calc R
H10C H -0.0250 0.8859 0.7189 0.045 Uiso 1 1 calc R
C21 C 0.3609(3) 1.27427(16) 0.74980(16) 0.0205(5) Uani 1 1 d .
C22 C 0.2379(3) 1.25852(17) 0.68855(17) 0.0245(5) Uani 1 1 d .
C23 C 0.2413(3) 1.32163(18) 0.64719(18) 0.0282(6) Uani 1 1 d .
H23 H 0.1589 1.3130 0.6062 0.034 Uiso 1 1 calc R
C24 C 0.3620(3) 1.39693(19) 0.66438(18) 0.0300(6) Uani 1 1 d .
H24 H 0.3629 1.4388 0.6345 0.036 Uiso 1 1 calc R
C25 C 0.4809(3) 1.41116(18) 0.72492(18) 0.0267(6) Uani 1 1 d .
H25 H 0.5630 1.4634 0.7367 0.032 Uiso 1 1 calc R
C26 C 0.4838(3) 1.35084(16) 0.76925(16) 0.0213(5) Uani 1 1 d .
C27 C 0.4080(4) 0.7964(2) 0.4444(2) 0.0454(9) Uani 1 1 d .
H41A H 0.4937 0.7770 0.4349 0.068 Uiso 1 1 calc R
H41B H 0.4050 0.8398 0.4143 0.068 Uiso 1 1 calc R
H41C H 0.3194 0.7442 0.4219 0.068 Uiso 1 1 calc R
C28 C 0.5881(4) 0.9506(2) 0.6014(2) 0.0468(9) Uani 1 1 d .
H40A H 0.5984 0.9801 0.6636 0.070 Uiso 1 1 calc R
H40B H 0.5812 0.9929 0.5707 0.070 Uiso 1 1 calc R
H40C H 0.6733 0.9313 0.5897 0.070 Uiso 1 1 calc R
C29 C 0.2585(4) 0.8930(2) 0.5734(2) 0.0382(7) Uani 1 1 d .
H39A H 0.1681 0.8427 0.5476 0.057 Uiso 1 1 calc R
H39B H 0.2659 0.9373 0.5433 0.057 Uiso 1 1 calc R
H39C H 0.2577 0.9211 0.6346 0.057 Uiso 1 1 calc R
C30 C 0.6836(3) 0.7324(2) 0.5790(2) 0.0399(7) Uani 1 1 d .
H38A H 0.6836 0.7508 0.5272 0.060 Uiso 1 1 calc R
H38B H 0.7229 0.6823 0.5704 0.060 Uiso 1 1 calc R
H38C H 0.7443 0.7831 0.6288 0.060 Uiso 1 1 calc R
C31 C 0.3822(4) 0.5946(2) 0.5060(2) 0.0386(7) Uani 1 1 d .
H37A H 0.2836 0.5721 0.5174 0.058 Uiso 1 1 calc R
H37B H 0.4288 0.5477 0.4988 0.058 Uiso 1 1 calc R
H37C H 0.3768 0.6108 0.4531 0.058 Uiso 1 1 calc R
C32 C 0.5034(3) 0.6570(2) 0.6959(2) 0.0340(7) Uani 1 1 d .
H36A H 0.5643 0.7071 0.7461 0.051 Uiso 1 1 calc R
H36B H 0.5465 0.6084 0.6839 0.051 Uiso 1 1 calc R
H36C H 0.4052 0.6351 0.7082 0.051 Uiso 1 1 calc R
C33 C 0.0439(3) 0.6646(2) 0.61958(19) 0.0342(7) Uani 1 1 d .
H35A H 0.0420 0.7262 0.6435 0.051 Uiso 1 1 calc R
H35B H -0.0416 0.6295 0.5740 0.051 Uiso 1 1 calc R
H35C H 0.1329 0.6655 0.5953 0.051 Uiso 1 1 calc R
C34 C 0.0401(4) 0.4939(2) 0.6577(2) 0.0420(8) Uani 1 1 d .
H33A H 0.1265 0.4942 0.6308 0.063 Uiso 1 1 calc R
H33B H -0.0480 0.4602 0.6137 0.063 Uiso 1 1 calc R
H33C H 0.0414 0.4654 0.7026 0.063 Uiso 1 1 calc R
C35 C -0.1397(3) 0.6065(2) 0.7405(2) 0.0351(7) Uani 1 1 d .
H34A H -0.1496 0.5796 0.7867 0.053 Uiso 1 1 calc R
H34B H -0.2176 0.5697 0.6908 0.053 Uiso 1 1 calc R
H34C H -0.1468 0.6672 0.7615 0.053 Uiso 1 1 calc R
C36 C 0.3509(3) 0.7666(2) 0.9638(2) 0.0352(7) Uani 1 1 d .
H31A H 0.4392 0.7904 0.9420 0.053 Uiso 1 1 calc R
H31B H 0.3780 0.7560 1.0178 0.053 Uiso 1 1 calc R
H31C H 0.2972 0.8100 0.9744 0.053 Uiso 1 1 calc R
C37 C 0.3381(4) 0.5771(2) 0.8705(2) 0.0337(7) Uani 1 1 d .
H30A H 0.2789 0.5187 0.8291 0.051 Uiso 1 1 calc R
H30B H 0.3623 0.5701 0.9268 0.051 Uiso 1 1 calc R
H30C H 0.4281 0.5999 0.8498 0.051 Uiso 1 1 calc R
C38 C 0.0736(3) 0.6152(2) 0.9324(2) 0.0400(7) Uani 1 1 d .
H32A H 0.0121 0.6540 0.9373 0.060 Uiso 1 1 calc R
H32B H 0.1091 0.6151 0.9900 0.060 Uiso 1 1 calc R
H32C H 0.0163 0.5539 0.8963 0.060 Uiso 1 1 calc R
C39 C 0.2552(3) 1.25669(19) 1.02272(18) 0.0310(6) Uani 1 1 d .
H27A H 0.3580 1.2929 1.0324 0.047 Uiso 1 1 calc R
H27B H 0.2484 1.1992 1.0317 0.047 Uiso 1 1 calc R
H27C H 0.2050 1.2890 1.0634 0.047 Uiso 1 1 calc R
C40 C 0.1874(3) 1.34527(18) 0.89372(19) 0.0282(6) Uani 1 1 d .
H29A H 0.1386 1.3788 0.9343 0.042 Uiso 1 1 calc R
H29B H 0.1425 1.3350 0.8344 0.042 Uiso 1 1 calc R
H29C H 0.2910 1.3798 0.9036 0.042 Uiso 1 1 calc R
C41 C -0.0269(3) 1.16536(19) 0.8842(2) 0.0321(6) Uani 1 1 d .
H28A H -0.0383 1.1148 0.9063 0.048 Uiso 1 1 calc R
H28B H -0.0592 1.1425 0.8214 0.048 Uiso 1 1 calc R
H28C H -0.0858 1.2017 0.9110 0.048 Uiso 1 1 calc R
C220 C 0.1052(3) 1.17440(19) 0.66425(19) 0.0325(6) Uani 1 1 d .
H220 H 0.1119 1.1442 0.7087 0.039 Uiso 1 1 calc R
C221 C -0.0388(3) 1.1953(2) 0.6624(2) 0.0444(8) Uani 1 1 d .
H22A H -0.0376 1.2383 0.7182 0.067 Uiso 1 1 calc R
H22B H -0.1199 1.1398 0.6515 0.067 Uiso 1 1 calc R
H22C H -0.0511 1.2211 0.6164 0.067 Uiso 1 1 calc R
C222 C 0.1067(4) 1.1094(2) 0.5769(3) 0.0599(11) Uani 1 1 d .
H22D H 0.0987 1.1373 0.5320 0.090 Uiso 1 1 calc R
H22E H 0.0241 1.0542 0.5634 0.090 Uiso 1 1 calc R
H22F H 0.1981 1.0951 0.5791 0.090 Uiso 1 1 calc R
C260 C 0.6162(3) 1.36966(17) 0.83622(17) 0.0237(5) Uani 1 1 d .
H260 H 0.5931 1.3231 0.8657 0.028 Uiso 1 1 calc R
C261 C 0.6513(3) 1.46218(19) 0.90503(18) 0.0316(6) Uani 1 1 d .
H26A H 0.6733 1.5089 0.8775 0.047 Uiso 1 1 calc R
H26B H 0.7359 1.4722 0.9480 0.047 Uiso 1 1 calc R
H26C H 0.5671 1.4645 0.9335 0.047 Uiso 1 1 calc R
C262 C 0.7500(3) 1.3635(2) 0.7945(2) 0.0326(6) Uani 1 1 d .
H26D H 0.7277 1.3037 0.7519 0.049 Uiso 1 1 calc R
H26E H 0.8323 1.3737 0.8392 0.049 Uiso 1 1 calc R
H26F H 0.7753 1.4091 0.7658 0.049 Uiso 1 1 calc R
N1 N 0.3002(2) 1.09808(13) 0.84305(13) 0.0198(4) Uani 1 1 d .
N2 N 0.3691(2) 1.20720(13) 0.78895(14) 0.0209(4) Uani 1 1 d .
N3 N 0.4150(2) 0.77957(14) 0.62195(14) 0.0218(4) Uani 1 1 d .
N4 N 0.1869(2) 0.67584(14) 0.78754(14) 0.0221(4) Uani 1 1 d .
O1 O 0.22984(19) 0.89862(11) 0.79068(12) 0.0227(4) Uani 1 1 d .
Si1 Si 0.41898(9) 0.85047(5) 0.56337(5) 0.02762(17) Uani 1 1 d .
Si2 Si 0.49246(8) 0.69631(5) 0.59931(5) 0.02454(15) Uani 1 1 d .
Si3 Si 0.04121(8) 0.61239(5) 0.70745(5) 0.02493(16) Uani 1 1 d .
Si4 Si 0.23272(8) 0.65825(5) 0.88182(5) 0.02306(15) Uani 1 1 d .
Si5 Si 0.16821(8) 1.23576(5) 0.91042(5) 0.02130(14) Uani 1 1 d .
I1 I 0.64810(2) 0.933753(13) 0.867591(12) 0.03109(5) Uani 1 1 d .
Ce1 Ce 0.343081(15) 0.801858(9) 0.759065(9) 0.01779(4) Uani 1 1 d .

loop_
_atom_site_aniso_label
_atom_site_aniso_U_11
_atom_site_aniso_U_22
_atom_site_aniso_U_33
_atom_site_aniso_U_23
_atom_site_aniso_U_13
_atom_site_aniso_U_12
C1 0.0182(12) 0.0153(11) 0.0187(12) 0.0041(9) 0.0039(9) 0.0019(9)
C5 0.0318(15) 0.0208(13) 0.0361(15) 0.0115(11) 0.0183(12) 0.0119(11)
C6 0.0238(13) 0.0222(13) 0.0314(14) 0.0104(11) 0.0118(11) 0.0098(10)
C7 0.0296(14) 0.0188(12) 0.0193(12) 0.0053(10) 0.0085(10) 0.0078(10)
C8 0.0216(13) 0.0157(11) 0.0293(14) 0.0058(10) 0.0072(10) 0.0054(10)
C9 0.0335(16) 0.0221(13) 0.0435(17) 0.0130(12) 0.0160(13) 0.0079(12)
C10 0.0265(14) 0.0258(14) 0.0314(15) 0.0021(12) -0.0010(11) 0.0093(11)
C21 0.0241(13) 0.0175(11) 0.0206(12) 0.0049(10) 0.0077(10) 0.0079(10)
C22 0.0275(14) 0.0211(12) 0.0217(13) 0.0011(10) 0.0067(10) 0.0082(10)
C23 0.0334(15) 0.0290(14) 0.0232(13) 0.0067(11) 0.0023(11) 0.0139(12)
C24 0.0405(17) 0.0280(14) 0.0304(15) 0.0160(12) 0.0128(13) 0.0163(13)
C25 0.0298(15) 0.0208(13) 0.0299(14) 0.0095(11) 0.0096(11) 0.0059(11)
C26 0.0242(13) 0.0185(12) 0.0200(12) 0.0039(10) 0.0069(10) 0.0064(10)
C27 0.067(2) 0.054(2) 0.0274(16) 0.0162(15) 0.0151(16) 0.0344(19)
C28 0.052(2) 0.0371(18) 0.051(2) 0.0221(16) 0.0122(17) 0.0052(16)
C29 0.055(2) 0.0436(18) 0.0293(16) 0.0162(14) 0.0115(14) 0.0302(16)
C30 0.0276(16) 0.054(2) 0.0384(18) 0.0129(15) 0.0118(13) 0.0144(15)
C31 0.0374(17) 0.0325(16) 0.0402(18) -0.0001(14) 0.0073(14) 0.0143(13)
C32 0.0338(16) 0.0379(16) 0.0429(18) 0.0195(14) 0.0146(14) 0.0217(13)
C33 0.0260(15) 0.0416(17) 0.0304(15) 0.0092(13) -0.0008(12) 0.0077(13)
C34 0.0388(18) 0.0265(15) 0.050(2) 0.0002(14) -0.0031(15) 0.0102(13)
C35 0.0194(14) 0.0359(16) 0.0479(19) 0.0138(14) 0.0068(13) 0.0049(12)
C36 0.0370(17) 0.0332(16) 0.0324(16) 0.0091(13) -0.0001(13) 0.0099(13)
C37 0.0441(18) 0.0343(16) 0.0340(16) 0.0179(13) 0.0115(14) 0.0214(14)
C38 0.0327(17) 0.052(2) 0.0383(18) 0.0207(16) 0.0150(14) 0.0102(15)
C39 0.0403(17) 0.0283(14) 0.0239(14) 0.0036(11) 0.0068(12) 0.0147(13)
C40 0.0334(15) 0.0215(13) 0.0303(14) 0.0061(11) 0.0124(12) 0.0102(11)
C41 0.0258(15) 0.0261(14) 0.0399(17) 0.0049(12) 0.0114(12) 0.0054(11)
C220 0.0316(16) 0.0282(14) 0.0293(15) 0.0059(12) -0.0010(12) 0.0022(12)
C221 0.0273(16) 0.051(2) 0.0441(19) 0.0104(16) -0.0021(14) 0.0029(14)
C222 0.058(2) 0.038(2) 0.054(2) -0.0138(17) -0.0025(19) 0.0028(17)
C260 0.0233(13) 0.0218(12) 0.0232(13) 0.0065(10) 0.0042(10) 0.0039(10)
C261 0.0321(16) 0.0307(15) 0.0253(14) 0.0045(12) 0.0051(12) 0.0046(12)
C262 0.0233(14) 0.0342(16) 0.0348(16) 0.0065(13) 0.0048(12) 0.0056(12)
N1 0.0216(11) 0.0160(10) 0.0212(10) 0.0053(8) 0.0066(8) 0.0049(8)
N2 0.0224(11) 0.0158(10) 0.0248(11) 0.0052(8) 0.0085(9) 0.0070(8)
N3 0.0242(11) 0.0226(11) 0.0194(10) 0.0074(9) 0.0047(9) 0.0080(9)
N4 0.0213(11) 0.0188(10) 0.0269(11) 0.0092(9) 0.0060(9) 0.0053(8)
O1 0.0224(9) 0.0175(8) 0.0267(10) 0.0039(7) 0.0057(7) 0.0072(7)
Si1 0.0376(4) 0.0286(4) 0.0202(4) 0.0102(3) 0.0077(3) 0.0130(3)
Si2 0.0230(4) 0.0267(4) 0.0250(4) 0.0064(3) 0.0071(3) 0.0108(3)
Si3 0.0194(4) 0.0211(3) 0.0324(4) 0.0070(3) 0.0040(3) 0.0054(3)
Si4 0.0239(4) 0.0210(3) 0.0261(4) 0.0092(3) 0.0081(3) 0.0072(3)
Si5 0.0229(4) 0.0168(3) 0.0230(4) 0.0041(3) 0.0074(3) 0.0060(3)
I1 0.02262(9) 0.03458(10) 0.03108(10) 0.01121(8) -0.00151(7) 0.00279(7)
Ce1 0.01853(7) 0.01574(7) 0.01931(7) 0.00556(5) 0.00505(5) 0.00544(5)

loop_
_atom_type_symbol
_atom_type_description
_atom_type_scat_dispersion_real
_atom_type_scat_dispersion_imag
_atom_type_scat_source
C C 0.0033 0.0016 'International Tables Vol C Tables 4.2.6.8 and 6.1.1.4'
H H 0.0000 0.0000 'International Tables Vol C Tables 4.2.6.8 and 6.1.1.4'
N N 0.0061 0.0033 'International Tables Vol C Tables 4.2.6.8 and 6.1.1.4'
O O 0.0106 0.0060 'International Tables Vol C Tables 4.2.6.8 and 6.1.1.4'
Si Si 0.0817 0.0704 'International Tables Vol C Tables 4.2.6.8 and 6.1.1.4'
I I -0.4742 1.8119 'International Tables Vol C Tables 4.2.6.8 and 6.1.1.4'
Ce Ce -0.2486 2.6331 'International Tables Vol C Tables 4.2.6.8 and 6.1.1.4'

loop_
_geom_angle_atom_site_label_1
_geom_angle_atom_site_label_2
_geom_angle_atom_site_label_3
_geom_angle
N1 C1 N2 110.0(2)
N1 C1 Si5 123.79(19)
N2 C1 Si5 125.43(18)
N2 C5 C6 102.4(2)
N1 C6 C5 102.1(2)
N1 C7 C8 113.9(2)
O1 C8 C9 109.6(2)
O1 C8 C10 109.3(2)
C9 C8 C10 111.0(2)
O1 C8 C7 109.3(2)
C9 C8 C7 106.4(2)
C10 C8 C7 111.3(2)
C26 C21 C22 121.9(2)
C26 C21 N2 117.7(2)
C22 C21 N2 120.2(2)
C23 C22 C21 117.8(2)
C23 C22 C220 119.4(3)
C21 C22 C220 122.9(2)
C24 C23 C22 121.3(3)
C25 C24 C23 119.9(3)
C24 C25 C26 121.6(3)
C25 C26 C21 117.5(2)
C25 C26 C260 119.9(2)
C21 C26 C260 122.6(2)
C22 C220 C222 110.1(3)
C22 C220 C221 112.7(3)
C222 C220 C221 110.0(3)
C26 C260 C262 111.6(2)
C26 C260 C261 111.1(2)
C262 C260 C261 109.9(2)
C1 N1 C7 128.3(2)
C1 N1 C6 111.6(2)
C7 N1 C6 119.8(2)
C1 N2 C21 128.7(2)
C1 N2 C5 110.4(2)
C21 N2 C5 117.3(2)
Si2 N3 Si1 123.99(13)
Si2 N3 Ce1 111.05(10)
Si1 N3 Ce1 123.96(11)
Si3 N4 Si4 127.57(13)
Si3 N4 Ce1 114.22(11)
Si4 N4 Ce1 118.20(11)
C8 O1 Ce1 160.08(16)
N3 Si1 C28 112.00(14)
N3 Si1 C29 110.15(13)
C28 Si1 C29 107.48(16)
N3 Si1 C27 113.82(14)
C28 Si1 C27 107.15(17)
C29 Si1 C27 105.87(15)
N3 Si2 C30 114.21(14)
N3 Si2 C31 113.42(13)
C30 Si2 C31 108.32(15)
N3 Si2 C32 108.20(12)
C30 Si2 C32 106.03(14)
C31 Si2 C32 106.09(15)
C30 Si2 Ce1 128.41(11)
C31 Si2 Ce1 122.89(10)
C32 Si2 Ce1 67.37(9)
N4 Si3 C35 114.48(13)
N4 Si3 C33 109.02(12)
C35 Si3 C33 104.54(14)
N4 Si3 C34 113.30(13)
C35 Si3 C34 107.23(15)
C33 Si3 C34 107.73(16)
N4 Si4 C36 109.73(13)
N4 Si4 C37 113.08(12)
C36 Si4 C37 106.80(15)
N4 Si4 C38 114.46(13)
C36 Si4 C38 105.96(15)
C37 Si4 C38 106.30(15)
C40 Si5 C39 108.77(13)
C40 Si5 C41 110.36(14)
C39 Si5 C41 113.13(15)
C40 Si5 C1 110.01(12)
C39 Si5 C1 104.22(12)
C41 Si5 C1 110.17(12)
O1 Ce1 N3 114.41(7)
O1 Ce1 N4 102.72(7)
N3 Ce1 N4 118.55(7)
O1 Ce1 I1 95.48(5)
N3 Ce1 I1 96.24(5)
N4 Ce1 I1 127.80(5)
O1 Ce1 Si2 142.34(5)
N3 Ce1 Si2 28.04(5)
N4 Ce1 Si2 100.41(5)
I1 Ce1 Si2 93.320(14)

loop_
_geom_bond_atom_site_label_1
_geom_bond_atom_site_label_2
_geom_bond_distance
C1 N1 1.322(3)
C1 N2 1.347(3)
C1 Si5 1.947(3)
C5 N2 1.483(3)
C5 C6 1.514(4)
C6 N1 1.478(3)
C7 N1 1.460(3)
C7 C8 1.548(3)
C8 O1 1.411(3)
C8 C9 1.526(4)
C8 C10 1.526(4)
C21 C26 1.403(4)
C21 C22 1.407(4)
C21 N2 1.441(3)
C22 C23 1.386(4)
C22 C220 1.524(4)
C23 C24 1.382(4)
C24 C25 1.377(4)
C25 C26 1.391(4)
C26 C260 1.516(4)
C27 Si1 1.880(3)
C28 Si1 1.873(3)
C29 Si1 1.878(3)
C30 Si2 1.873(3)
C31 Si2 1.879(3)
C32 Si2 1.882(3)
C33 Si3 1.876(3)
C34 Si3 1.877(3)
C35 Si3 1.867(3)
C36 Si4 1.873(3)
C37 Si4 1.873(3)
C38 Si4 1.876(3)
C39 Si5 1.855(3)
C40 Si5 1.854(3)
C41 Si5 1.859(3)
C220 C222 1.527(4)
C220 C221 1.530(4)
C260 C262 1.533(4)
C260 C261 1.535(4)
N3 Si2 1.703(2)
N3 Si1 1.703(2)
N3 Ce1 2.373(2)
N4 Si3 1.700(2)
N4 Si4 1.700(2)
N4 Ce1 2.388(2)
O1 Ce1 2.1451(17)
Si2 Ce1 3.3816(7)
I1 Ce1 3.1506(2)

loop_
_geom_torsion_atom_site_label_1
_geom_torsion_atom_site_label_2
_geom_torsion_atom_site_label_3
_geom_torsion_atom_site_label_4
_geom_torsion
N2 C5 C6 N1 17.8(3)
N1 C7 C8 O1 66.7(3)
N1 C7 C8 C9 -175.0(2)
N1 C7 C8 C10 -54.1(3)
C26 C21 C22 C23 0.0(4)
N2 C21 C22 C23 -174.3(2)
C26 C21 C22 C220 178.0(2)
N2 C21 C22 C220 3.7(4)
C21 C22 C23 C24 1.0(4)
C220 C22 C23 C24 -177.1(3)
C22 C23 C24 C25 -1.3(4)
C23 C24 C25 C26 0.6(4)
C24 C25 C26 C21 0.3(4)
C24 C25 C26 C260 -179.2(2)
C22 C21 C26 C25 -0.6(4)
N2 C21 C26 C25 173.8(2)
C22 C21 C26 C260 178.9(2)
N2 C21 C26 C260 -6.7(4)
C23 C22 C220 C222 74.7(4)
C21 C22 C220 C222 -103.3(3)
C23 C22 C220 C221 -48.6(4)
C21 C22 C220 C221 133.5(3)
C25 C26 C260 C262 -68.1(3)
C21 C26 C260 C262 112.5(3)
C25 C26 C260 C261 55.0(3)
C21 C26 C260 C261 -124.5(3)
N2 C1 N1 C7 -179.0(2)
Si5 C1 N1 C7 10.5(4)
N2 C1 N1 C6 7.2(3)
Si5 C1 N1 C6 -163.23(18)
C8 C7 N1 C1 117.3(3)
C8 C7 N1 C6 -69.3(3)
C5 C6 N1 C1 -16.3(3)
C5 C6 N1 C7 169.3(2)
N1 C1 N2 C21 163.4(2)
Si5 C1 N2 C21 -26.3(4)
N1 C1 N2 C5 5.6(3)
Si5 C1 N2 C5 175.92(19)
C26 C21 N2 C1 123.3(3)
C22 C21 N2 C1 -62.2(4)
C26 C21 N2 C5 -80.2(3)
C22 C21 N2 C5 94.4(3)
C6 C5 N2 C1 -15.3(3)
C6 C5 N2 C21 -175.9(2)
C9 C8 O1 Ce1 -0.8(6)
C10 C8 O1 Ce1 -122.6(4)
C7 C8 O1 Ce1 115.4(4)
Si2 N3 Si1 C28 -86.7(2)
Ce1 N3 Si1 C28 80.88(18)
Si2 N3 Si1 C29 153.76(16)
Ce1 N3 Si1 C29 -38.67(18)
Si2 N3 Si1 C27 35.0(2)
Ce1 N3 Si1 C27 -157.38(16)
Si1 N3 Si2 C30 47.6(2)
Ce1 N3 Si2 C30 -121.41(14)
Si1 N3 Si2 C31 -77.2(2)
Ce1 N3 Si2 C31 113.81(15)
Si1 N3 Si2 C32 165.38(16)
Ce1 N3 Si2 C32 -3.60(16)
Si1 N3 Si2 Ce1 169.0(2)
Si4 N4 Si3 C35 62.5(2)
Ce1 N4 Si3 C35 -118.61(14)
Si4 N4 Si3 C33 179.14(16)
Ce1 N4 Si3 C33 -1.95(16)
Si4 N4 Si3 C34 -60.9(2)
Ce1 N4 Si3 C34 118.00(15)
Si3 N4 Si4 C36 -157.02(17)
Ce1 N4 Si4 C36 24.11(17)
Si3 N4 Si4 C37 83.9(2)
Ce1 N4 Si4 C37 -95.00(15)
Si3 N4 Si4 C38 -38.1(2)
Ce1 N4 Si4 C38 143.07(14)
N1 C1 Si5 C40 173.3(2)
N2 C1 Si5 C40 4.3(3)
N1 C1 Si5 C39 56.8(2)
N2 C1 Si5 C39 -112.2(2)
N1 C1 Si5 C41 -64.8(2)
N2 C1 Si5 C41 126.2(2)
C8 O1 Ce1 N3 153.2(5)
C8 O1 Ce1 N4 23.4(5)
C8 O1 Ce1 I1 -107.4(5)
C8 O1 Ce1 Si2 150.0(4)
Si2 N3 Ce1 O1 -175.74(10)
Si1 N3 Ce1 O1 15.28(16)
Si2 N3 Ce1 N4 -54.26(13)
Si1 N3 Ce1 N4 136.76(13)
Si2 N3 Ce1 I1 85.33(10)
Si1 N3 Ce1 I1 -83.65(13)
Si1 N3 Ce1 Si2 -169.0(2)
Si3 N4 Ce1 O1 80.19(12)
Si4 N4 Ce1 O1 -100.79(12)
Si3 N4 Ce1 N3 -47.04(14)
Si4 N4 Ce1 N3 131.98(11)
Si3 N4 Ce1 I1 -172.41(7)
Si4 N4 Ce1 I1 6.61(15)
Si3 N4 Ce1 Si2 -69.87(11)
Si4 N4 Ce1 Si2 109.15(11)
N3 Si2 Ce1 O1 6.35(14)
C30 Si2 Ce1 O1 89.71(16)
C31 Si2 Ce1 O1 -82.31(16)
C32 Si2 Ce1 O1 -177.35(13)
C30 Si2 Ce1 N3 83.35(18)
C31 Si2 Ce1 N3 -88.66(17)
C32 Si2 Ce1 N3 176.30(16)
N3 Si2 Ce1 N4 133.54(13)
C30 Si2 Ce1 N4 -143.11(15)
C31 Si2 Ce1 N4 44.88(14)
C32 Si2 Ce1 N4 -50.17(12)
N3 Si2 Ce1 I1 -97.05(11)
C30 Si2 Ce1 I1 -13.70(14)
C31 Si2 Ce1 I1 174.29(13)
C32 Si2 Ce1 I1 79.25(11)
